data_4313194
loop_
_publ_author_name
'Ulrich Kortz'
'Catherine Marquer'
'Ren\'e Thouvenot'
'Martine Nierlich'

_publ_contact_author_address
; 
International University Bremen
School of Engineering and Science
Campus Ring 1
28759 Bremen
Germany
;
_publ_contact_author_email
;
u.kortz@iu-bremen.de
;
_publ_contact_author_fax
;
+49-421-200 3103
;
_publ_contact_author_name
;
Ulrich KORTZ
;
_publ_contact_author_phone
;
+49-421-200 3235
;
_publ_section_title
;
 Polyoxomolybdates Functionalized with Phosphonocarboxylates
;
_journal_name_full 'Inorganic Chemistry'
_journal_page_first 1158
_journal_page_last 1162
_journal_paper_doi 10.1021/ic026140m
_journal_volume 42
_journal_year 2003
_chemical_formula_sum 'C4 H6 K Mo5 O26 P2 Rb4'
_chemical_formula_weight 1415.75
_chemical_name_systematic
; 
 ? 
;
_space_group_IT_number 14
_symmetry_cell_setting monoclinic
_symmetry_space_group_name_Hall '-P 2yn'
_symmetry_space_group_name_H-M 'P 1 21/n 1'
_atom_sites_solution_hydrogens geom
_atom_sites_solution_primary direct
_atom_sites_solution_secondary difmap
_audit_creation_method 'manual editing of SHELXL-97 file'
_cell_angle_alpha 90.00
_cell_angle_beta 94.88(3)
_cell_angle_gamma 90.00
_cell_formula_units_Z 4
_cell_length_a 10.146(2)
_cell_length_b 13.704(3)
_cell_length_c 20.577(4)
_cell_measurement_reflns_used 17828
_cell_measurement_temperature 123(2)
_cell_measurement_theta_max 25
_cell_measurement_theta_min 2
_cell_volume 2850.7(10)
_computing_cell_refinement 'DENZO(Otwinowski& Minor,1997)'
_computing_data_collection 'DENZO(Otwinowski& Minor,1997)'
_computing_data_reduction 'DENZO(Otwinowski& Minor,1997)'
_computing_molecular_graphics 'SHELXTL (Sheldrick,1997)'
_computing_publication_material 'SHELXTL (Sheldrick,1997)'
_computing_structure_refinement 'SHELXL-93 (Sheldrick, 1990)'
_computing_structure_solution 'SHELXS-86 (Sheldrick, 1990)'
_diffrn_ambient_temperature 123(2)
_diffrn_measured_fraction_theta_full 0.987
_diffrn_measured_fraction_theta_max 0.987
_diffrn_measurement_device_type 'Nonius Kappa CCD diffractometer'
_diffrn_measurement_method '\f rotation scans with 1\%steps'
_diffrn_radiation_monochromator graphite
_diffrn_radiation_source 'fine-focus sealed tube'
_diffrn_radiation_type MoK\a
_diffrn_radiation_wavelength 0.71073
_diffrn_reflns_av_R_equivalents 0.0573
_diffrn_reflns_av_sigmaI/netI 0.0471
_diffrn_reflns_limit_h_max 11
_diffrn_reflns_limit_h_min -11
_diffrn_reflns_limit_k_max 15
_diffrn_reflns_limit_k_min -15
_diffrn_reflns_limit_l_max 24
_diffrn_reflns_limit_l_min -24
_diffrn_reflns_number 17343
_diffrn_reflns_theta_full 24.71
_diffrn_reflns_theta_max 24.71
_diffrn_reflns_theta_min 2.48
_diffrn_standards_decay_% 0
_exptl_absorpt_coefficient_mu 9.284
_exptl_absorpt_correction_T_max 0.543
_exptl_absorpt_correction_T_min 0.453
_exptl_absorpt_correction_type empirical
_exptl_absorpt_process_details 'MULABS in PLATON;Spek,1998'
_exptl_crystal_colour colorless
_exptl_crystal_density_diffrn 3.240
_exptl_crystal_density_method 'not measured'
_exptl_crystal_description needle
_exptl_crystal_F_000 2572
_exptl_crystal_size_max 0.12
_exptl_crystal_size_mid 0.05
_exptl_crystal_size_min 0.05
_refine_diff_density_max 4.425
_refine_diff_density_min -3.297
_refine_diff_density_rms 0.280
_refine_ls_extinction_method none
_refine_ls_goodness_of_fit_ref 1.043
_refine_ls_hydrogen_treatment mixed
_refine_ls_matrix_type full
_refine_ls_number_parameters 239
_refine_ls_number_reflns 4783
_refine_ls_number_restraints 0
_refine_ls_restrained_S_all 1.043
_refine_ls_R_factor_all 0.0639
_refine_ls_R_factor_gt 0.0543
_refine_ls_shift/su_max 0.000
_refine_ls_shift/su_mean 0.000
_refine_ls_structure_factor_coef Fsqd
_refine_ls_weighting_details 'calc w=1/[\s^2^(Fo^2^)+(0.0712P)^2^+62.0912P] where P=(Fo^2^+2Fc^2^)/3'
_refine_ls_weighting_scheme calc
_refine_ls_wR_factor_gt 0.1376
_refine_ls_wR_factor_ref 0.1449
_reflns_number_gt 4095
_reflns_number_total 4783
_reflns_threshold_expression >2sigma(I)
_cod_data_source_file ic026140m_s1.cif
_cod_data_source_block 174abstest
_cod_database_code 4313194

loop_
_symmetry_equiv_pos_as_xyz
'x, y, z'
'-x+1/2, y+1/2, -z+1/2'
'-x, -y, -z'
'x-1/2, -y-1/2, z-1/2'

loop_
_atom_site_label
_atom_site_type_symbol
_atom_site_fract_x
_atom_site_fract_y
_atom_site_fract_z
_atom_site_U_iso_or_equiv
_atom_site_adp_type
_atom_site_occupancy
_atom_site_symmetry_multiplicity
_atom_site_calc_flag
_atom_site_refinement_flags
_atom_site_disorder_assembly
_atom_site_disorder_group
Mo1 Mo -0.50695(8) -0.42573(6) -0.25619(4) 0.0145(2) Uani 1 1 d . . .
Mo2 Mo -0.69225(8) -0.39387(6) -0.12926(4) 0.0146(2) Uani 1 1 d . . .
Mo3 Mo -0.59643(8) -0.18875(6) -0.04582(4) 0.0150(2) Uani 1 1 d . . .
Mo4 Mo -0.36694(9) -0.07354(7) -0.12766(5) 0.0186(2) Uani 1 1 d . . .
Mo5 Mo -0.26719(9) -0.25206(7) -0.24838(5) 0.0182(2) Uani 1 1 d . . .
Rb1 Rb -0.40163(11) 0.01293(8) -0.30332(6) 0.0284(3) Uani 1 1 d . . .
Rb2 Rb -0.79065(13) -0.42361(9) -0.43228(7) 0.0381(3) Uani 1 1 d . . .
Rb3 Rb -0.56132(14) -0.35458(12) 0.11558(8) 0.0511(4) Uani 1 1 d . . .
Rb4 Rb 0.0059(2) -0.16740(16) -0.13109(10) 0.0313(5) Uani 0.80 1 d P . .
Rb4A Rb -0.0014(7) -0.2021(6) -0.1051(5) 0.0302(17) Uani 0.20 1 d P . .
K1 K -0.1408(2) 0.13589(16) -0.08110(10) 0.0165(5) Uani 1 1 d . . .
P1 P -0.3588(2) -0.33328(19) -0.10694(13) 0.0141(5) Uani 1 1 d . . .
P2 P -0.6014(3) -0.19133(19) -0.21732(13) 0.0150(5) Uani 1 1 d . . .
O1P1 O -0.4651(6) -0.3981(5) -0.1434(3) 0.0129(14) Uiso 1 1 d . . .
O2P1 O -0.4174(7) -0.2322(5) -0.0919(3) 0.0161(15) Uiso 1 1 d . . .
O3P1 O -0.2389(7) -0.3203(5) -0.1451(3) 0.0165(15) Uiso 1 1 d . . .
O1P2 O -0.5006(7) -0.2635(5) -0.2416(3) 0.0148(15) Uiso 1 1 d . . .
O2P2 O -0.6647(7) -0.2309(5) -0.1572(3) 0.0172(15) Uiso 1 1 d . . .
O3P2 O -0.5369(7) -0.0932(5) -0.2032(3) 0.0190(15) Uiso 1 1 d . . .
O12 O -0.6755(7) -0.4099(5) -0.2212(3) 0.0164(15) Uiso 1 1 d . . .
O15 O -0.3279(7) -0.3832(5) -0.2635(3) 0.0195(16) Uiso 1 1 d . . .
O1T1 O -0.5636(8) -0.4254(6) -0.3370(4) 0.0237(17) Uiso 1 1 d . . .
O1T2 O -0.4767(7) -0.5464(6) -0.2392(4) 0.0218(16) Uiso 1 1 d . . .
O23 O -0.6298(7) -0.3263(5) -0.0505(3) 0.0176(15) Uiso 1 1 d . . .
O2T1 O -0.8588(7) -0.3762(6) -0.1311(4) 0.0224(17) Uiso 1 1 d . . .
O2T2 O -0.6671(7) -0.5107(5) -0.1028(4) 0.0195(16) Uiso 1 1 d . . .
O34 O -0.5132(7) -0.0720(5) -0.0744(4) 0.0210(16) Uiso 1 1 d . . .
O3T1 O -0.7538(7) -0.1400(5) -0.0450(4) 0.0210(16) Uiso 1 1 d . . .
O3T2 O -0.5357(8) -0.1879(6) 0.0341(4) 0.0240(17) Uiso 1 1 d . . .
O45 O -0.2812(7) -0.1402(6) -0.1949(4) 0.0222(16) Uiso 1 1 d . . .
O4T1 O -0.3669(8) 0.0445(6) -0.1519(4) 0.0274(18) Uiso 1 1 d . . .
O4T2 O -0.2364(8) -0.0773(6) -0.0690(4) 0.0250(17) Uiso 1 1 d . . .
O5T1 O -0.3026(8) -0.2001(6) -0.3236(4) 0.0268(18) Uiso 1 1 d . . .
O5T2 O -0.1014(8) -0.2687(6) -0.2472(4) 0.0239(17) Uiso 1 1 d . . .
O1C2 O -0.2098(11) -0.5308(8) -0.0681(5) 0.051(3) Uiso 1 1 d . . .
O2C2 O -0.0950(11) -0.4401(8) 0.0074(5) 0.055(3) Uiso 1 1 d . . .
O1C4 O -0.5967(10) -0.1253(7) -0.3606(5) 0.045(2) Uiso 1 1 d . . .
O2C4 O -0.7584(10) -0.2306(8) -0.3906(5) 0.047(2) Uiso 1 1 d . . .
O1W O 0.0000 0.0000 0.0000 0.046(3) Uiso 1 2 d S . .
O2W O -0.8829(18) -0.3782(14) -0.3151(9) 0.039(4) Uiso 0.50 1 d P . .
C1 C -0.3104(11) -0.3887(8) -0.0287(5) 0.023(2) Uiso 1 1 d . . .
H1A H -0.2825 -0.3379 0.0023 0.028 Uiso 1 1 calc R . .
H1B H -0.3865 -0.4211 -0.0130 0.028 Uiso 1 1 calc R . .
C2 C -0.2017(13) -0.4605(10) -0.0316(6) 0.034(3) Uiso 1 1 d . . .
C3 C -0.7337(11) -0.1776(9) -0.2807(6) 0.026(3) Uiso 1 1 d . . .
H3A H -0.7985 -0.2284 -0.2753 0.031 Uiso 1 1 calc R . .
H3B H -0.7767 -0.1155 -0.2745 0.031 Uiso 1 1 calc R . .
C4 C -0.6961(12) -0.1817(9) -0.3493(6) 0.030(3) Uiso 1 1 d . . .

loop_
_atom_site_aniso_label
_atom_site_aniso_U_11
_atom_site_aniso_U_22
_atom_site_aniso_U_33
_atom_site_aniso_U_23
_atom_site_aniso_U_13
_atom_site_aniso_U_12
Mo1 0.0142(4) 0.0135(5) 0.0148(4) -0.0013(3) -0.0044(3) -0.0012(3)
Mo2 0.0119(4) 0.0126(5) 0.0189(5) -0.0008(3) -0.0019(3) -0.0017(3)
Mo3 0.0121(4) 0.0152(5) 0.0170(5) -0.0025(3) -0.0028(3) 0.0001(3)
Mo4 0.0153(5) 0.0162(5) 0.0239(5) -0.0033(4) -0.0004(4) -0.0042(3)
Mo5 0.0161(5) 0.0164(5) 0.0219(5) -0.0006(4) 0.0003(4) -0.0024(3)
Rb1 0.0305(6) 0.0234(6) 0.0305(6) 0.0051(5) -0.0012(5) -0.0059(5)
Rb2 0.0415(7) 0.0237(7) 0.0446(8) -0.0027(5) -0.0224(6) 0.0013(5)
Rb3 0.0362(7) 0.0649(10) 0.0551(9) 0.0366(8) 0.0207(7) 0.0228(7)
Rb4 0.0264(9) 0.0327(12) 0.0320(11) 0.0008(8) -0.0150(8) -0.0001(8)
Rb4A 0.009(3) 0.029(4) 0.050(5) -0.013(3) -0.010(3) 0.005(3)
K1 0.0187(11) 0.0199(12) 0.0106(10) -0.0016(8) -0.0013(8) 0.0000(9)
P1 0.0096(12) 0.0147(13) 0.0170(13) -0.0009(10) -0.0055(10) 0.0021(10)
P2 0.0151(13) 0.0125(13) 0.0163(13) 0.0012(10) -0.0055(10) 0.0013(10)

loop_
_atom_type_symbol
_atom_type_description
_atom_type_scat_dispersion_real
_atom_type_scat_dispersion_imag
_atom_type_scat_source
C C 0.0033 0.0016 'International Tables Vol C Tables 4.2.6.8 and 6.1.1.4'
H H 0.0000 0.0000 'International Tables Vol C Tables 4.2.6.8 and 6.1.1.4'
O O 0.0106 0.0060 'International Tables Vol C Tables 4.2.6.8 and 6.1.1.4'
P P 0.1023 0.0942 'International Tables Vol C Tables 4.2.6.8 and 6.1.1.4'
K K 0.2009 0.2494 'International Tables Vol C Tables 4.2.6.8 and 6.1.1.4'
Rb Rb -0.9393 2.9676 'International Tables Vol C Tables 4.2.6.8 and 6.1.1.4'
Mo Mo -1.6832 0.6857 'International Tables Vol C Tables 4.2.6.8 and 6.1.1.4'

loop_
_geom_angle_atom_site_label_1
_geom_angle_atom_site_label_2
_geom_angle_atom_site_label_3
_geom_angle
_geom_angle_site_symmetry_1
_geom_angle_site_symmetry_3
_geom_angle_publ_flag
O1T2 Mo1 O1T1 103.9(4) . . ?
O1T2 Mo1 O12 100.5(3) . . ?
O1T1 Mo1 O12 97.3(3) . . ?
O1T2 Mo1 O15 98.9(3) . . ?
O1T1 Mo1 O15 99.4(3) . . ?
O12 Mo1 O15 150.4(3) . . ?
O1T2 Mo1 O1P2 158.0(3) . . ?
O1T1 Mo1 O1P2 97.5(3) . . ?
O12 Mo1 O1P2 81.6(3) . . ?
O15 Mo1 O1P2 72.2(3) . . ?
O1T2 Mo1 O1P1 86.6(3) . . ?
O1T1 Mo1 O1P1 167.0(3) . . ?
O12 Mo1 O1P1 72.8(3) . . ?
O15 Mo1 O1P1 86.4(3) . . ?
O1P2 Mo1 O1P1 73.0(2) . . ?
O1T2 Mo1 K1 108.1(2) . 2_444 ?
O1T1 Mo1 K1 44.2(3) . 2_444 ?
O12 Mo1 K1 136.1(2) . 2_444 ?
O15 Mo1 K1 55.2(2) . 2_444 ?
O1P2 Mo1 K1 83.72(18) . 2_444 ?
O1P1 Mo1 K1 139.99(17) . 2_444 ?
O1T2 Mo1 Rb4 46.9(3) . 2_444 ?
O1T1 Mo1 Rb4 57.5(3) . 2_444 ?
O12 Mo1 Rb4 110.7(2) . 2_444 ?
O15 Mo1 Rb4 98.9(2) . 2_444 ?
O1P2 Mo1 Rb4 152.47(18) . 2_444 ?
O1P1 Mo1 Rb4 133.48(17) . 2_444 ?
K1 Mo1 Rb4 70.30(5) 2_444 2_444 ?
O1T2 Mo1 Rb3 31.7(2) . 3_445 ?
O1T1 Mo1 Rb3 134.0(3) . 3_445 ?
O12 Mo1 Rb3 85.6(2) . 3_445 ?
O15 Mo1 Rb3 99.8(2) . 3_445 ?
O1P2 Mo1 Rb3 128.19(18) . 3_445 ?
O1P1 Mo1 Rb3 55.23(17) . 3_445 ?
K1 Mo1 Rb3 134.37(4) 2_444 3_445 ?
Rb4 Mo1 Rb3 78.43(4) 2_444 3_445 ?
O1T2 Mo1 Rb1 66.5(3) . 2_444 ?
O1T1 Mo1 Rb1 120.8(3) . 2_444 ?
O12 Mo1 Rb1 141.3(2) . 2_444 ?
O15 Mo1 Rb1 35.9(2) . 2_444 ?
O1P2 Mo1 Rb1 98.02(18) . 2_444 ?
O1P1 Mo1 Rb1 70.27(16) . 2_444 ?
K1 Mo1 Rb1 81.63(5) 2_444 2_444 ?
Rb4 Mo1 Rb1 87.35(4) 2_444 2_444 ?
Rb3 Mo1 Rb1 64.20(3) 3_445 2_444 ?
O2T2 Mo2 O2T1 105.2(4) . . ?
O2T2 Mo2 O12 100.5(3) . . ?
O2T1 Mo2 O12 99.5(3) . . ?
O2T2 Mo2 O23 98.8(3) . . ?
O2T1 Mo2 O23 101.8(3) . . ?
O12 Mo2 O23 146.2(3) . . ?
O2T2 Mo2 O2P2 164.2(3) . . ?
O2T1 Mo2 O2P2 89.9(3) . . ?
O12 Mo2 O2P2 81.1(3) . . ?
O23 Mo2 O2P2 73.1(3) . . ?
O2T2 Mo2 O1P1 83.9(3) . . ?
O2T1 Mo2 O1P1 169.3(3) . . ?
O12 Mo2 O1P1 72.9(3) . . ?
O23 Mo2 O1P1 81.9(3) . . ?
O2P2 Mo2 O1P1 81.6(2) . . ?
O2T2 Mo2 Rb4A 130.6(3) . 1_455 ?
O2T1 Mo2 Rb4A 32.4(3) . 1_455 ?
O12 Mo2 Rb4A 108.7(2) . 1_455 ?
O23 Mo2 Rb4A 78.0(2) . 1_455 ?
O2P2 Mo2 Rb4A 62.0(2) . 1_455 ?
O1P1 Mo2 Rb4A 142.1(2) . 1_455 ?
O2T2 Mo2 Rb3 32.0(2) . 3_445 ?
O2T1 Mo2 Rb3 134.6(3) . 3_445 ?
O12 Mo2 Rb3 82.5(2) . 3_445 ?
O23 Mo2 Rb3 100.3(2) . 3_445 ?
O2P2 Mo2 Rb3 134.58(18) . 3_445 ?
O1P1 Mo2 Rb3 53.11(17) . 3_445 ?
Rb4A Mo2 Rb3 162.52(14) 1_455 3_445 ?
O3T2 Mo3 O3T1 104.2(4) . . ?
O3T2 Mo3 O23 95.9(3) . . ?
O3T1 Mo3 O23 102.8(3) . . ?
O3T2 Mo3 O34 99.0(3) . . ?
O3T1 Mo3 O34 96.4(3) . . ?
O23 Mo3 O34 152.0(3) . . ?
O3T2 Mo3 O2P1 100.0(3) . . ?
O3T1 Mo3 O2P1 154.6(3) . . ?
O23 Mo3 O2P1 82.0(3) . . ?
O34 Mo3 O2P1 72.2(3) . . ?
O3T2 Mo3 O2P2 166.0(3) . . ?
O3T1 Mo3 O2P2 84.9(3) . . ?
O23 Mo3 O2P2 71.4(3) . . ?
O34 Mo3 O2P2 90.4(3) . . ?
O2P1 Mo3 O2P2 72.9(2) . . ?
O3T2 Mo3 Rb2 100.8(3) . 2_354 ?
O3T1 Mo3 Rb2 50.8(2) . 2_354 ?
O23 Mo3 Rb2 151.5(2) . 2_354 ?
O34 Mo3 Rb2 46.3(2) . 2_354 ?
O2P1 Mo3 Rb2 117.14(19) . 2_354 ?
O2P2 Mo3 Rb2 93.26(17) . 2_354 ?
O3T2 Mo3 K1 64.6(3) . 3_455 ?
O3T1 Mo3 K1 41.4(2) . 3_455 ?
O23 Mo3 K1 95.0(2) . 3_455 ?
O34 Mo3 K1 112.8(2) . 3_455 ?
O2P1 Mo3 K1 164.00(18) . 3_455 ?
O2P2 Mo3 K1 121.14(17) . 3_455 ?
Rb2 Mo3 K1 72.05(4) 2_354 3_455 ?
O3T2 Mo3 Rb3 37.6(3) . . ?
O3T1 Mo3 Rb3 103.2(2) . . ?
O23 Mo3 Rb3 59.2(2) . . ?
O34 Mo3 Rb3 135.5(2) . . ?
O2P1 Mo3 Rb3 100.63(18) . . ?
O2P2 Mo3 Rb3 130.52(17) . . ?
Rb2 Mo3 Rb3 129.78(4) 2_354 . ?
K1 Mo3 Rb3 64.83(4) 3_455 . ?
O3T2 Mo3 Rb2 40.6(3) . 4_656 ?
O3T1 Mo3 Rb2 120.8(2) . 4_656 ?
O23 Mo3 Rb2 122.0(2) . 4_656 ?
O34 Mo3 Rb2 61.5(2) . 4_656 ?
O2P1 Mo3 Rb2 74.33(18) . 4_656 ?
O2P2 Mo3 Rb2 142.10(17) . 4_656 ?
Rb2 Mo3 Rb2 85.03(3) 2_354 4_656 ?
K1 Mo3 Rb2 94.37(4) 3_455 4_656 ?
Rb3 Mo3 Rb2 74.14(4) . 4_656 ?
O3T2 Mo3 Rb4A 123.1(3) . 1_455 ?
O3T1 Mo3 Rb4A 30.4(3) . 1_455 ?
O23 Mo3 Rb4A 77.1(2) . 1_455 ?
O34 Mo3 Rb4A 113.1(3) . 1_455 ?
O2P1 Mo3 Rb4A 133.4(2) . 1_455 ?
O2P2 Mo3 Rb4A 61.1(2) . 1_455 ?
Rb2 Mo3 Rb4A 74.37(12) 2_354 1_455 ?
K1 Mo3 Rb4A 60.06(13) 3_455 1_455 ?
Rb3 Mo3 Rb4A 103.42(15) . 1_455 ?
Rb2 Mo3 Rb4A 150.89(11) 4_656 1_455 ?
O3T2 Mo3 Rb4 130.3(3) . 1_455 ?
O3T1 Mo3 Rb4 30.5(2) . 1_455 ?
O23 Mo3 Rb4 83.7(2) . 1_455 ?
O34 Mo3 Rb4 104.0(2) . 1_455 ?
O2P1 Mo3 Rb4 128.84(18) . 1_455 ?
O2P2 Mo3 Rb4 55.95(17) . 1_455 ?
Rb2 Mo3 Rb4 67.88(4) 2_354 1_455 ?
K1 Mo3 Rb4 65.94(5) 3_455 1_455 ?
Rb3 Mo3 Rb4 113.14(5) . 1_455 ?
Rb2 Mo3 Rb4 150.04(4) 4_656 1_455 ?
Rb4A Mo3 Rb4 9.75(12) 1_455 1_455 ?
O4T1 Mo4 O4T2 102.5(4) . . ?
O4T1 Mo4 O34 100.2(3) . . ?
O4T2 Mo4 O34 100.8(3) . . ?
O4T1 Mo4 O45 103.3(4) . . ?
O4T2 Mo4 O45 97.0(3) . . ?
O34 Mo4 O45 146.5(3) . . ?
O4T1 Mo4 O3P2 86.0(3) . . ?
O4T2 Mo4 O3P2 171.4(3) . . ?
O34 Mo4 O3P2 79.0(3) . . ?
O45 Mo4 O3P2 79.2(3) . . ?
O4T1 Mo4 O2P1 167.3(3) . . ?
O4T2 Mo4 O2P1 85.9(3) . . ?
O34 Mo4 O2P1 68.5(3) . . ?
O45 Mo4 O2P1 84.9(3) . . ?
O3P2 Mo4 O2P1 86.1(2) . . ?
O4T1 Mo4 K1 47.8(3) . . ?
O4T2 Mo4 K1 54.8(3) . . ?
O34 Mo4 K1 109.4(2) . . ?
O45 Mo4 K1 104.0(2) . . ?
O3P2 Mo4 K1 133.52(19) . . ?
O2P1 Mo4 K1 140.20(17) . . ?
O4T1 Mo4 Rb1 54.7(3) . . ?
O4T2 Mo4 Rb1 133.1(3) . . ?
O34 Mo4 Rb1 121.8(2) . . ?
O45 Mo4 Rb1 58.3(2) . . ?
O3P2 Mo4 Rb1 51.09(19) . . ?
O2P1 Mo4 Rb1 125.38(17) . . ?
K1 Mo4 Rb1 90.55(5) . . ?
O4T1 Mo4 Rb4 106.1(3) . . ?
O4T2 Mo4 Rb4 47.8(3) . . ?
O34 Mo4 Rb4 142.4(2) . . ?
O45 Mo4 Rb4 49.4(2) . . ?
O3P2 Mo4 Rb4 128.54(19) . . ?
O2P1 Mo4 Rb4 86.55(17) . . ?
K1 Mo4 Rb4 72.04(5) . . ?
Rb1 Mo4 Rb4 95.45(5) . . ?
O4T1 Mo4 Rb2 107.4(3) . 4_656 ?
O4T2 Mo4 Rb2 39.3(3) . 4_656 ?
O34 Mo4 Rb2 61.5(2) . 4_656 ?
O45 Mo4 Rb2 130.7(2) . 4_656 ?
O3P2 Mo4 Rb2 139.74(19) . 4_656 ?
O2P1 Mo4 Rb2 73.07(17) . 4_656 ?
K1 Mo4 Rb2 71.99(4) . 4_656 ?
Rb1 Mo4 Rb2 161.55(4) . 4_656 ?
Rb4 Mo4 Rb2 85.00(5) . 4_656 ?
O4T1 Mo4 Rb4A 114.9(3) . . ?
O4T2 Mo4 Rb4A 43.1(3) . . ?
O34 Mo4 Rb4A 132.6(3) . . ?
O45 Mo4 Rb4A 54.4(3) . . ?
O3P2 Mo4 Rb4A 131.6(2) . . ?
O2P1 Mo4 Rb4A 77.7(2) . . ?
K1 Mo4 Rb4A 76.80(12) . . ?
Rb1 Mo4 Rb4A 104.60(14) . . ?
Rb4 Mo4 Rb4A 10.16(12) . . ?
Rb2 Mo4 Rb4A 77.74(14) 4_656 . ?
O4T1 Mo4 Rb2 69.4(3) . 2_354 ?
O4T2 Mo4 Rb2 114.0(3) . 2_354 ?
O34 Mo4 Rb2 31.7(2) . 2_354 ?
O45 Mo4 Rb2 148.9(2) . 2_354 ?
O3P2 Mo4 Rb2 70.32(19) . 2_354 ?
O2P1 Mo4 Rb2 98.53(17) . 2_354 ?
K1 Mo4 Rb2 93.02(4) . 2_354 ?
Rb1 Mo4 Rb2 96.44(4) . 2_354 ?
Rb4 Mo4 Rb2 160.97(4) . 2_354 ?
Rb2 Mo4 Rb2 79.05(4) 4_656 2_354 ?
Rb4A Mo4 Rb2 156.57(13) . 2_354 ?
O5T2 Mo5 O5T1 101.6(4) . . ?
O5T2 Mo5 O45 102.9(3) . . ?
O5T1 Mo5 O45 99.6(4) . . ?
O5T2 Mo5 O15 100.4(3) . . ?
O5T1 Mo5 O15 101.7(4) . . ?
O45 Mo5 O15 144.4(3) . . ?
O5T2 Mo5 O3P1 83.5(3) . . ?
O5T1 Mo5 O3P1 174.9(3) . . ?
O45 Mo5 O3P1 78.7(3) . . ?
O15 Mo5 O3P1 77.5(3) . . ?
O5T2 Mo5 O1P2 167.8(3) . . ?
O5T1 Mo5 O1P2 87.0(3) . . ?
O45 Mo5 O1P2 84.1(3) . . ?
O15 Mo5 O1P2 69.0(3) . . ?
O3P1 Mo5 O1P2 88.1(2) . . ?
O5T2 Mo5 Rb4 49.2(3) . . ?
O5T1 Mo5 Rb4 123.1(3) . . ?
O45 Mo5 Rb4 57.2(2) . . ?
O15 Mo5 Rb4 127.7(2) . . ?
O3P1 Mo5 Rb4 60.07(18) . . ?
O1P2 Mo5 Rb4 132.32(17) . . ?
O5T2 Mo5 Rb1 56.8(3) . 2_444 ?
O5T1 Mo5 Rb1 131.8(3) . 2_444 ?
O45 Mo5 Rb1 125.6(2) . 2_444 ?
O15 Mo5 Rb1 51.3(2) . 2_444 ?
O3P1 Mo5 Rb1 51.45(17) . 2_444 ?
O1P2 Mo5 Rb1 110.93(17) . 2_444 ?
Rb4 Mo5 Rb1 77.66(4) . 2_444 ?
O5T2 Mo5 K1 97.0(3) . 2_444 ?
O5T1 Mo5 K1 47.9(3) . 2_444 ?
O45 Mo5 K1 145.2(2) . 2_444 ?
O15 Mo5 K1 55.3(2) . 2_444 ?
O3P1 Mo5 K1 132.29(18) . 2_444 ?
O1P2 Mo5 K1 82.11(17) . 2_444 ?
Rb4 Mo5 K1 145.54(6) . 2_444 ?
Rb1 Mo5 K1 89.17(5) 2_444 2_444 ?
O5T2 Mo5 Rb4A 52.3(3) . . ?
O5T1 Mo5 Rb4A 133.7(3) . . ?
O45 Mo5 Rb4A 60.0(3) . . ?
O15 Mo5 Rb4A 118.8(3) . . ?
O3P1 Mo5 Rb4A 49.5(2) . . ?
O1P2 Mo5 Rb4A 126.5(2) . . ?
Rb4 Mo5 Rb4A 10.60(13) . . ?
Rb1 Mo5 Rb4A 70.48(12) 2_444 . ?
K1 Mo5 Rb4A 148.91(12) 2_444 . ?
O5T2 Mo5 Rb3 58.1(3) . 4_655 ?
O5T1 Mo5 Rb3 44.2(3) . 4_655 ?
O45 Mo5 Rb3 100.6(2) . 4_655 ?
O15 Mo5 Rb3 114.6(2) . 4_655 ?
O3P1 Mo5 Rb3 140.74(18) . 4_655 ?
O1P2 Mo5 Rb3 131.13(17) . 4_655 ?
Rb4 Mo5 Rb3 86.21(5) . 4_655 ?
Rb1 Mo5 Rb3 105.32(4) 2_444 4_655 ?
K1 Mo5 Rb3 66.56(4) 2_444 4_655 ?
Rb4A Mo5 Rb3 95.65(14) . 4_655 ?
O5T2 Mo5 Rb1 116.1(3) . . ?
O5T1 Mo5 Rb1 47.8(3) . . ?
O45 Mo5 Rb1 52.5(2) . . ?
O15 Mo5 Rb1 135.0(2) . . ?
O3P1 Mo5 Rb1 129.56(17) . . ?
O1P2 Mo5 Rb1 76.16(17) . . ?
Rb4 Mo5 Rb1 96.76(4) . . ?
Rb1 Mo5 Rb1 172.81(3) 2_444 . ?
K1 Mo5 Rb1 93.08(4) 2_444 . ?
Rb4A Mo5 Rb1 104.60(13) . . ?
Rb3 Mo5 Rb1 69.49(4) 4_655 . ?
O1C4 Rb1 O3P1 133.8(2) . 2_454 ?
O1C4 Rb1 O3P2 67.8(2) . . ?
O3P1 Rb1 O3P2 154.6(2) 2_454 . ?
O1C4 Rb1 O15 168.2(2) . 2_454 ?
O3P1 Rb1 O15 53.73(19) 2_454 2_454 ?
O3P2 Rb1 O15 107.8(2) . 2_454 ?
O1C4 Rb1 O1C2 79.0(3) . 2_454 ?
O3P1 Rb1 O1C2 67.0(2) 2_454 2_454 ?
O3P2 Rb1 O1C2 138.0(3) . 2_454 ?
O15 Rb1 O1C2 99.4(3) 2_454 2_454 ?
O1C4 Rb1 O2T1 70.1(2) . 2_354 ?
O3P1 Rb1 O2T1 81.2(2) 2_454 2_354 ?
O3P2 Rb1 O2T1 98.7(2) . 2_354 ?
O15 Rb1 O2T1 121.7(2) 2_454 2_354 ?
O1C2 Rb1 O2T1 93.1(2) 2_454 2_354 ?
O1C4 Rb1 O5T1 63.5(2) . . ?
O3P1 Rb1 O5T1 120.4(2) 2_454 . ?
O3P2 Rb1 O5T1 78.9(2) . . ?
O15 Rb1 O5T1 105.2(2) 2_454 . ?
O1C2 Rb1 O5T1 63.3(3) 2_454 . ?
O2T1 Rb1 O5T1 130.8(2) 2_354 . ?
O1C4 Rb1 O4T1 120.4(3) . . ?
O3P1 Rb1 O4T1 103.6(2) 2_454 . ?
O3P2 Rb1 O4T1 52.7(2) . . ?
O15 Rb1 O4T1 57.0(2) 2_454 . ?
O1C2 Rb1 O4T1 151.4(3) 2_454 . ?
O2T1 Rb1 O4T1 112.7(2) 2_354 . ?
O5T1 Rb1 O4T1 104.6(2) . . ?
O1C4 Rb1 O5T2 137.2(2) . 2_454 ?
O3P1 Rb1 O5T2 52.57(19) 2_454 2_454 ?
O3P2 Rb1 O5T2 103.2(2) . 2_454 ?
O15 Rb1 O5T2 53.8(2) 2_454 2_454 ?
O1C2 Rb1 O5T2 118.7(3) 2_454 2_454 ?
O2T1 Rb1 O5T2 70.3(2) 2_354 2_454 ?
O5T1 Rb1 O5T2 158.7(2) . 2_454 ?
O4T1 Rb1 O5T2 63.0(2) . 2_454 ?
O1C4 Rb1 O45 93.5(2) . . ?
O3P1 Rb1 O45 126.0(2) 2_454 . ?
O3P2 Rb1 O45 50.87(19) . . ?
O15 Rb1 O45 75.8(2) 2_454 . ?
O1C2 Rb1 O45 109.2(2) 2_454 . ?
O2T1 Rb1 O45 149.6(2) 2_354 . ?
O5T1 Rb1 O45 51.5(2) . . ?
O4T1 Rb1 O45 53.0(2) . . ?
O5T2 Rb1 O45 113.3(2) 2_454 . ?
O1C4 Rb1 C2 85.8(3) . 2_454 ?
O3P1 Rb1 C2 53.2(2) 2_454 2_454 ?
O3P2 Rb1 C2 152.1(3) . 2_454 ?
O15 Rb1 C2 96.1(3) 2_454 2_454 ?
O1C2 Rb1 C2 18.0(3) 2_454 2_454 ?
O2T1 Rb1 C2 79.7(2) 2_354 2_454 ?
O5T1 Rb1 C2 81.3(3) . 2_454 ?
O4T1 Rb1 C2 153.1(3) . 2_454 ?
O5T2 Rb1 C2 102.4(3) 2_454 2_454 ?
O45 Rb1 C2 125.8(2) . 2_454 ?
O1C4 Rb1 Mo5 161.6(2) . 2_454 ?
O3P1 Rb1 Mo5 38.05(14) 2_454 2_454 ?
O3P2 Rb1 Mo5 116.87(15) . 2_454 ?
O15 Rb1 Mo5 30.29(14) 2_454 2_454 ?
O1C2 Rb1 Mo5 102.8(2) 2_454 2_454 ?
O2T1 Rb1 Mo5 91.44(15) 2_354 2_454 ?
O5T1 Rb1 Mo5 133.94(15) . 2_454 ?
O4T1 Rb1 Mo5 65.83(15) . 2_454 ?
O5T2 Rb1 Mo5 26.63(14) 2_454 2_454 ?
O45 Rb1 Mo5 103.00(14) . 2_454 ?
C2 Rb1 Mo5 91.0(2) 2_454 2_454 ?
O2W Rb2 O2C4 63.4(5) . . ?
O2W Rb2 O34 80.1(4) . 2_344 ?
O2C4 Rb2 O34 136.4(3) . 2_344 ?
O2W Rb2 O1T1 73.6(4) . . ?
O2C4 Rb2 O1T1 74.6(3) . . ?
O34 Rb2 O1T1 118.6(2) 2_344 . ?
O2W Rb2 O4T2 163.5(4) . 4 ?
O2C4 Rb2 O4T2 105.4(3) . 4 ?
O34 Rb2 O4T2 103.8(2) 2_344 4 ?
O1T1 Rb2 O4T2 116.7(2) . 4 ?
O2W Rb2 O3T2 75.2(4) . 4 ?
O2C4 Rb2 O3T2 69.9(3) . 4 ?
O34 Rb2 O3T2 78.6(2) 2_344 4 ?
O1T1 Rb2 O3T2 140.3(2) . 4 ?
O4T2 Rb2 O3T2 89.8(2) 4 4 ?
O2W Rb2 O3T1 115.1(4) . 2_344 ?
O2C4 Rb2 O3T1 162.9(3) . 2_344 ?
O34 Rb2 O3T1 55.0(2) 2_344 2_344 ?
O1T1 Rb2 O3T1 88.6(2) . 2_344 ?
O4T2 Rb2 O3T1 79.2(2) 4 2_344 ?
O3T2 Rb2 O3T1 127.0(2) 4 2_344 ?
O2W Rb2 O1W 141.0(4) . 2_444 ?
O2C4 Rb2 O1W 108.8(2) . 2_444 ?
O34 Rb2 O1W 114.65(15) 2_344 2_444 ?
O1T1 Rb2 O1W 67.73(15) . 2_444 ?
O4T2 Rb2 O1W 52.15(16) 4 2_444 ?
O3T2 Rb2 O1W 141.04(16) 4 2_444 ?
O3T1 Rb2 O1W 60.66(14) 2_344 2_444 ?
O2W Rb2 O34 119.4(4) . 4 ?
O2C4 Rb2 O34 108.7(2) . 4 ?
O34 Rb2 O34 68.3(2) 2_344 4 ?
O1T1 Rb2 O34 166.9(2) . 4 ?
O4T2 Rb2 O34 50.3(2) 4 4 ?
O3T2 Rb2 O34 49.41(19) 4 4 ?
O3T1 Rb2 O34 87.07(19) 2_344 4 ?
O1W Rb2 O34 99.47(13) 2_444 4 ?
O2W Rb2 Mo3 101.5(4) . 2_344 ?
O2C4 Rb2 Mo3 164.3(2) . 2_344 ?
O34 Rb2 Mo3 29.14(15) 2_344 2_344 ?
O1T1 Rb2 Mo3 106.55(16) . 2_344 ?
O4T2 Rb2 Mo3 88.25(16) 4 2_344 ?
O3T2 Rb2 Mo3 103.08(16) 4 2_344 ?
O3T1 Rb2 Mo3 26.18(14) 2_344 2_344 ?
O1W Rb2 Mo3 85.62(3) 2_444 2_344 ?
O34 Rb2 Mo3 73.91(12) 4 2_344 ?
O2W Rb2 Mo3 96.9(4) . 4 ?
O2C4 Rb2 Mo3 83.1(2) . 4 ?
O34 Rb2 Mo3 78.15(15) 2_344 4 ?
O1T1 Rb2 Mo3 157.71(16) . 4 ?
O4T2 Rb2 Mo3 68.75(16) 4 4 ?
O3T2 Rb2 Mo3 22.13(15) 4 4 ?
O3T1 Rb2 Mo3 113.61(14) 2_344 4 ?
O1W Rb2 Mo3 120.87(4) 2_444 4 ?
O34 Rb2 Mo3 28.54(12) 4 4 ?
Mo3 Rb2 Mo3 94.97(3) 2_344 4 ?
O2W Rb2 Mo4 146.3(4) . 4 ?
O2C4 Rb2 Mo4 108.9(2) . 4 ?
O34 Rb2 Mo4 88.03(15) 2_344 4 ?
O1T1 Rb2 Mo4 138.58(16) . 4 ?
O4T2 Rb2 Mo4 21.91(15) 4 4 ?
O3T2 Rb2 Mo4 71.61(15) 4 4 ?
O3T1 Rb2 Mo4 81.70(14) 2_344 4 ?
O1W Rb2 Mo4 72.48(4) 2_444 4 ?
O34 Rb2 Mo4 28.43(12) 4 4 ?
Mo3 Rb2 Mo4 80.97(3) 2_344 4 ?
Mo3 Rb2 Mo4 49.59(3) 4 4 ?
O3T2 Rb3 O1T2 151.9(2) . 3_445 ?
O3T2 Rb3 O1C2 110.2(3) . 3_445 ?
O1T2 Rb3 O1C2 94.9(3) 3_445 3_445 ?
O3T2 Rb3 O5T1 99.6(2) . 4_556 ?
O1T2 Rb3 O5T1 78.3(2) 3_445 4_556 ?
O1C2 Rb3 O5T1 67.0(3) 3_445 4_556 ?
O3T2 Rb3 O2T2 109.4(2) . 3_445 ?
O1T2 Rb3 O2T2 74.9(2) 3_445 3_445 ?
O1C2 Rb3 O2T2 103.9(3) 3_445 3_445 ?
O5T1 Rb3 O2T2 150.9(2) 4_556 3_445 ?
O3T2 Rb3 O2C4 64.1(2) . 4_656 ?
O1T2 Rb3 O2C4 98.4(2) 3_445 4_656 ?
O1C2 Rb3 O2C4 154.1(3) 3_445 4_656 ?
O5T1 Rb3 O2C4 137.6(2) 4_556 4_656 ?
O2T2 Rb3 O2C4 58.9(2) 3_445 4_656 ?
O3T2 Rb3 O5T2 96.6(2) . 4_556 ?
O1T2 Rb3 O5T2 60.6(2) 3_445 4_556 ?
O1C2 Rb3 O5T2 114.0(3) 3_445 4_556 ?
O5T1 Rb3 O5T2 49.2(2) 4_556 4_556 ?
O2T2 Rb3 O5T2 122.4(2) 3_445 4_556 ?
O2C4 Rb3 O5T2 92.0(2) 4_656 4_556 ?
O3T2 Rb3 O1P1 151.0(2) . 3_445 ?
O1T2 Rb3 O1P1 52.20(19) 3_445 3_445 ?
O1C2 Rb3 O1P1 64.7(2) 3_445 3_445 ?
O5T1 Rb3 O1P1 103.7(2) 4_556 3_445 ?
O2T2 Rb3 O1P1 50.00(18) 3_445 3_445 ?
O2C4 Rb3 O1P1 107.2(2) 4_656 3_445 ?
O5T2 Rb3 O1P1 111.73(18) 4_556 3_445 ?
O3T2 Rb3 O23 49.46(19) . . ?
O1T2 Rb3 O23 158.2(2) 3_445 . ?
O1C2 Rb3 O23 68.9(2) 3_445 . ?
O5T1 Rb3 O23 106.7(2) 4_556 . ?
O2T2 Rb3 O23 94.29(19) 3_445 . ?
O2C4 Rb3 O23 91.8(2) 4_656 . ?
O5T2 Rb3 O23 138.63(18) 4_556 . ?
O1P1 Rb3 O23 106.34(17) 3_445 . ?
O3T2 Rb3 C4 82.5(3) . 4_656 ?
O1T2 Rb3 C4 80.6(2) 3_445 4_656 ?
O1C2 Rb3 C4 152.4(3) 3_445 4_656 ?
O5T1 Rb3 C4 136.9(3) 4_556 4_656 ?
O2T2 Rb3 C4 48.6(2) 3_445 4_656 ?
O2C4 Rb3 C4 18.5(3) 4_656 4_656 ?
O5T2 Rb3 C4 87.7(2) 4_556 4_656 ?
O1P1 Rb3 C4 92.1(2) 3_445 4_656 ?
O23 Rb3 C4 106.8(2) . 4_656 ?
O3T2 Rb3 Mo5 101.63(16) . 4_556 ?
O1T2 Rb3 Mo5 65.40(15) 3_445 4_556 ?
O1C2 Rb3 Mo5 89.0(2) 3_445 4_556 ?
O5T1 Rb3 Mo5 23.98(16) 4_556 4_556 ?
O2T2 Rb3 Mo5 139.23(15) 3_445 4_556 ?
O2C4 Rb3 Mo5 116.79(19) 4_656 4_556 ?
O5T2 Rb3 Mo5 25.49(13) 4_556 4_556 ?
O1P1 Rb3 Mo5 106.70(11) 3_445 4_556 ?
O23 Rb3 Mo5 126.25(12) . 4_556 ?
C4 Rb3 Mo5 113.0(2) 4_656 4_556 ?
O3T2 Rb3 Mo3 21.35(16) . . ?
O1T2 Rb3 Mo3 173.27(17) 3_445 . ?
O1C2 Rb3 Mo3 90.9(2) 3_445 . ?
O5T1 Rb3 Mo3 100.90(16) 4_556 . ?
O2T2 Rb3 Mo3 106.96(14) 3_445 . ?
O2C4 Rb3 Mo3 77.60(18) 4_656 . ?
O5T2 Rb3 Mo3 113.81(14) 4_556 . ?
O1P1 Rb3 Mo3 133.99(12) 3_445 . ?
O23 Rb3 Mo3 28.47(12) . . ?
C4 Rb3 Mo3 95.8(2) 4_656 . ?
Mo5 Rb3 Mo3 111.40(4) 4_556 . ?
Rb4A Rb4 O5T2 103.9(7) . . ?
Rb4A Rb4 O3T1 76.6(6) . 1_655 ?
O5T2 Rb4 O3T1 143.1(2) . 1_655 ?
Rb4A Rb4 O45 103.9(6) . . ?
O5T2 Rb4 O45 55.7(2) . . ?
O3T1 Rb4 O45 161.0(2) 1_655 . ?
Rb4A Rb4 O4T2 79.9(7) . . ?
O5T2 Rb4 O4T2 105.9(2) . . ?
O3T1 Rb4 O4T2 110.4(2) 1_655 . ?
O45 Rb4 O4T2 52.0(2) . . ?
Rb4A Rb4 O1T2 165.5(7) . 2_454 ?
O5T2 Rb4 O1T2 63.2(2) . 2_454 ?
O3T1 Rb4 O1T2 117.6(2) 1_655 2_454 ?
O45 Rb4 O1T2 63.9(2) . 2_454 ?
O4T2 Rb4 O1T2 96.8(2) . 2_454 ?
Rb4A Rb4 O2T1 58.6(7) . 1_655 ?
O5T2 Rb4 O2T1 72.5(2) . 1_655 ?
O3T1 Rb4 O2T1 77.1(2) 1_655 1_655 ?
O45 Rb4 O2T1 119.8(2) . 1_655 ?
O4T2 Rb4 O2T1 135.5(2) . 1_655 ?
O1T2 Rb4 O2T1 119.1(2) 2_454 1_655 ?
Rb4A Rb4 O3P1 61.1(6) . . ?
O5T2 Rb4 O3P1 52.1(2) . . ?
O3T1 Rb4 O3P1 137.1(2) 1_655 . ?
O45 Rb4 O3P1 50.07(19) . . ?
O4T2 Rb4 O3P1 70.61(19) . . ?
O1T2 Rb4 O3P1 104.46(19) 2_454 . ?
O2T1 Rb4 O3P1 75.26(19) 1_655 . ?
Rb4A Rb4 O1T1 143.5(7) . 2_454 ?
O5T2 Rb4 O1T1 111.3(2) . 2_454 ?
O3T1 Rb4 O1T1 81.0(2) 1_655 2_454 ?
O45 Rb4 O1T1 88.4(2) . 2_454 ?
O4T2 Rb4 O1T1 81.3(2) . 2_454 ?
O1T2 Rb4 O1T1 48.17(19) 2_454 2_454 ?
O2T1 Rb4 O1T1 142.0(2) 1_655 2_454 ?
O3P1 Rb4 O1T1 138.35(19) . 2_454 ?
Rb4A Rb4 O2P2 96.2(6) . 1_655 ?
O5T2 Rb4 O2P2 92.9(2) . 1_655 ?
O3T1 Rb4 O2P2 51.07(19) 1_655 1_655 ?
O45 Rb4 O2P2 145.79(19) . 1_655 ?
O4T2 Rb4 O2P2 161.23(19) . 1_655 ?
O1T2 Rb4 O2P2 91.31(19) 2_454 1_655 ?
O2T1 Rb4 O2P2 50.51(18) 1_655 1_655 ?
O3P1 Rb4 O2P2 123.61(18) . 1_655 ?
O1T1 Rb4 O2P2 91.71(18) 2_454 1_655 ?
Rb4A Rb4 O1W 81.6(7) . . ?
O5T2 Rb4 O1W 155.35(17) . . ?
O3T1 Rb4 O1W 61.41(15) 1_655 . ?
O45 Rb4 O1W 99.66(15) . . ?
O4T2 Rb4 O1W 50.77(15) . . ?
O1T2 Rb4 O1W 107.40(15) 2_454 . ?
O2T1 Rb4 O1W 128.24(15) 1_655 . ?
O3P1 Rb4 O1W 115.04(14) . . ?
O1T1 Rb4 O1W 62.33(13) 2_454 . ?
O2P2 Rb4 O1W 110.61(13) 1_655 . ?
Rb4A Rb4 Mo5 99.1(7) . . ?
O5T2 Rb4 Mo5 26.32(15) . . ?
O3T1 Rb4 Mo5 167.90(17) 1_655 . ?
O45 Rb4 Mo5 30.84(14) . . ?
O4T2 Rb4 Mo5 79.56(15) . . ?
O1T2 Rb4 Mo5 66.39(14) 2_454 . ?
O2T1 Rb4 Mo5 90.97(14) 1_655 . ?
O3P1 Rb4 Mo5 38.25(12) . . ?
O1T1 Rb4 Mo5 107.93(14) 2_454 . ?
O2P2 Rb4 Mo5 119.21(13) 1_655 . ?
O1W Rb4 Mo5 129.68(6) . . ?
Rb4 Rb4A O3T1 89.0(7) . 1_655 ?
Rb4 Rb4A O2T1 109.0(8) . 1_655 ?
O3T1 Rb4A O2T1 83.6(3) 1_655 1_655 ?
Rb4 Rb4A O3P1 106.6(7) . . ?
O3T1 Rb4A O3P1 162.8(4) 1_655 . ?
O2T1 Rb4A O3P1 84.5(3) 1_655 . ?
Rb4 Rb4A O4T2 86.7(7) . . ?
O3T1 Rb4A O4T2 113.8(3) 1_655 . ?
O2T1 Rb4A O4T2 157.3(4) 1_655 . ?
O3P1 Rb4A O4T2 75.0(3) . . ?
Rb4 Rb4A O5T2 63.2(7) . . ?
O3T1 Rb4A O5T2 134.1(4) 1_655 . ?
O2T1 Rb4A O5T2 73.3(3) 1_655 . ?
O3P1 Rb4A O5T2 52.6(2) . . ?
O4T2 Rb4A O5T2 101.0(3) . . ?
Rb4 Rb4A O45 64.1(6) . . ?
O3T1 Rb4A O45 147.1(4) 1_655 . ?
O2T1 Rb4A O45 121.6(3) 1_655 . ?
O3P1 Rb4A O45 49.9(2) . . ?
O4T2 Rb4A O45 50.0(2) . . ?
O5T2 Rb4A O45 51.1(2) . . ?
Rb4 Rb4A O1W 86.6(7) . . ?
O3T1 Rb4A O1W 62.5(2) 1_655 . ?
O2T1 Rb4A O1W 142.8(3) 1_655 . ?
O3P1 Rb4A O1W 124.2(3) . . ?
O4T2 Rb4A O1W 51.37(18) . . ?
O5T2 Rb4A O1W 141.7(3) . . ?
O45 Rb4A O1W 95.6(2) . . ?
Rb4 Rb4A Mo5 70.3(6) . . ?
O3T1 Rb4A Mo5 156.4(4) 1_655 . ?
O2T1 Rb4A Mo5 92.3(2) 1_655 . ?
O3P1 Rb4A Mo5 36.53(16) . . ?
O4T2 Rb4A Mo5 77.2(2) . . ?
O5T2 Rb4A Mo5 25.24(15) . . ?
O45 Rb4A Mo5 29.28(14) . . ?
O1W Rb4A Mo5 124.9(2) . . ?
Rb4 Rb4A P1 115.6(7) . . ?
O3T1 Rb4A P1 153.9(4) 1_655 . ?
O2T1 Rb4A P1 95.4(3) 1_655 . ?
O3P1 Rb4A P1 17.56(15) . . ?
O4T2 Rb4A P1 62.39(19) . . ?
O5T2 Rb4A P1 69.2(2) . . ?
O45 Rb4A P1 52.60(16) . . ?
O1W Rb4A P1 108.22(19) . . ?
Mo5 Rb4A P1 49.48(9) . . ?
Rb4 Rb4A K1 119.8(7) . 3 ?
O3T1 Rb4A K1 45.10(19) 1_655 3 ?
O2T1 Rb4A K1 102.5(3) 1_655 3 ?
O3P1 Rb4A K1 126.6(3) . 3 ?
O4T2 Rb4A K1 82.5(2) . 3 ?
O5T2 Rb4A K1 175.7(3) . 3 ?
O45 Rb4A K1 132.4(2) . 3 ?
O1W Rb4A K1 42.60(10) . 3 ?
Mo5 Rb4A K1 156.8(2) . 3 ?
P1 Rb4A K1 110.6(2) . 3 ?
Rb4 Rb4A Mo4 77.4(6) . . ?
O3T1 Rb4A Mo4 132.9(3) 1_655 . ?
O2T1 Rb4A Mo4 143.5(3) 1_655 . ?
O3P1 Rb4A Mo4 59.75(18) . . ?
O4T2 Rb4A Mo4 22.38(16) . . ?
O5T2 Rb4A Mo4 78.6(2) . . ?
O45 Rb4A Mo4 27.77(14) . . ?
O1W Rb4A Mo4 71.75(13) . . ?
Mo5 Rb4A Mo4 54.99(10) . . ?
P1 Rb4A Mo4 52.24(9) . . ?
K1 Rb4A Mo4 104.78(18) 3 . ?
O1W K1 O3T1 71.80(16) . 3_455 ?
O1W K1 O4T1 110.69(18) . . ?
O3T1 K1 O4T1 97.0(2) 3_455 . ?
O1W K1 O1T1 78.50(16) . 2_454 ?
O3T1 K1 O1T1 149.7(2) 3_455 2_454 ?
O4T1 K1 O1T1 99.1(2) . 2_454 ?
O1W K1 O5T1 160.51(18) . 2_454 ?
O3T1 K1 O5T1 120.4(2) 3_455 2_454 ?
O4T1 K1 O5T1 84.0(2) . 2_454 ?
O1T1 K1 O5T1 86.8(2) 2_454 2_454 ?
O1W K1 O4T2 58.23(15) . . ?
O3T1 K1 O4T2 78.7(2) 3_455 . ?
O4T1 K1 O4T2 52.5(2) . . ?
O1T1 K1 O4T2 91.0(2) 2_454 . ?
O5T1 K1 O4T2 135.6(2) 2_454 . ?
O1W K1 O15 122.84(15) . 2_454 ?
O3T1 K1 O15 152.5(2) 3_455 2_454 ?
O4T1 K1 O15 56.9(2) . 2_454 ?
O1T1 K1 O15 54.0(2) 2_454 2_454 ?
O5T1 K1 O15 54.0(2) 2_454 2_454 ?
O4T2 K1 O15 89.9(2) . 2_454 ?
O1W K1 Mo4 85.04(6) . . ?
O3T1 K1 Mo4 88.80(16) 3_455 . ?
O4T1 K1 Mo4 25.65(16) . . ?
O1T1 K1 Mo4 94.71(16) 2_454 . ?
O5T1 K1 Mo4 109.09(17) 2_454 . ?
O4T2 K1 Mo4 26.93(15) . . ?
O15 K1 Mo4 71.04(14) 2_454 . ?
O1W K1 Mo5 150.79(8) . 2_454 ?
O3T1 K1 Mo5 136.65(16) 3_455 2_454 ?
O4T1 K1 Mo5 66.17(17) . 2_454 ?
O1T1 K1 Mo5 73.62(16) 2_454 2_454 ?
O5T1 K1 Mo5 25.06(15) 2_454 2_454 ?
O4T2 K1 Mo5 113.21(15) . 2_454 ?
O15 K1 Mo5 29.54(13) 2_454 2_454 ?
Mo4 K1 Mo5 88.67(5) . 2_454 ?
O1W K1 Mo1 98.87(6) . 2_454 ?
O3T1 K1 Mo1 168.41(17) 3_455 2_454 ?
O4T1 K1 Mo1 79.59(17) . 2_454 ?
O1T1 K1 Mo1 24.28(15) 2_454 2_454 ?
O5T1 K1 Mo1 70.49(16) 2_454 2_454 ?
O4T2 K1 Mo1 90.60(15) . 2_454 ?
O15 K1 Mo1 29.67(13) 2_454 2_454 ?
Mo4 K1 Mo1 83.44(5) . 2_454 ?
Mo5 K1 Mo1 52.02(3) 2_454 2_454 ?
O1W K1 Mo3 93.81(6) . 3_455 ?
O3T1 K1 Mo3 23.33(15) 3_455 3_455 ?
O4T1 K1 Mo3 82.06(17) . 3_455 ?
O1T1 K1 Mo3 172.15(17) 2_454 3_455 ?
O5T1 K1 Mo3 101.05(16) 2_454 3_455 ?
O4T2 K1 Mo3 83.48(15) . 3_455 ?
O15 K1 Mo3 131.32(14) 2_454 3_455 ?
Mo4 K1 Mo3 82.91(5) . 3_455 ?
Mo5 K1 Mo3 113.70(6) 2_454 3_455 ?
Mo1 K1 Mo3 160.46(6) 2_454 3_455 ?
O1W K1 Rb4A 57.86(12) . 3 ?
O3T1 K1 Rb4A 44.00(18) 3_455 3 ?
O4T1 K1 Rb4A 140.4(2) . 3 ?
O1T1 K1 Rb4A 113.33(19) 2_454 3 ?
O5T1 K1 Rb4A 118.6(2) 2_454 3 ?
O4T2 K1 Rb4A 102.9(2) . 3 ?
O15 K1 Rb4A 162.68(19) 2_454 3 ?
Mo4 K1 Rb4A 124.76(14) . 3 ?
Mo5 K1 Rb4A 143.31(14) 2_454 3 ?
Mo1 K1 Rb4A 136.71(12) 2_454 3 ?
Mo3 K1 Rb4A 62.83(11) 3_455 3 ?
O3P1 P1 O1P1 112.1(4) . . ?
O3P1 P1 O2P1 109.7(4) . . ?
O1P1 P1 O2P1 110.4(4) . . ?
O3P1 P1 C1 110.0(5) . . ?
O1P1 P1 C1 108.4(5) . . ?
O2P1 P1 C1 106.1(5) . . ?
O3P1 P1 Rb1 39.0(3) . 2_444 ?
O1P1 P1 Rb1 86.2(3) . 2_444 ?
O2P1 P1 Rb1 148.5(3) . 2_444 ?
C1 P1 Rb1 92.9(4) . 2_444 ?
O3P1 P1 Rb4A 36.2(3) . . ?
O1P1 P1 Rb4A 148.2(3) . . ?
O2P1 P1 Rb4A 87.7(3) . . ?
C1 P1 Rb4A 90.2(4) . . ?
Rb1 P1 Rb4A 66.88(11) 2_444 . ?
O3P2 P2 O1P2 110.2(4) . . ?
O3P2 P2 O2P2 111.2(4) . . ?
O1P2 P2 O2P2 111.6(4) . . ?
O3P2 P2 C3 109.3(5) . . ?
O1P2 P2 C3 107.9(5) . . ?
O2P2 P2 C3 106.4(5) . . ?
O3P2 P2 Rb1 39.5(3) . . ?
O1P2 P2 Rb1 86.0(3) . . ?
O2P2 P2 Rb1 150.7(3) . . ?
C3 P2 Rb1 88.9(4) . . ?
P1 O1P1 Mo2 125.4(4) . . ?
P1 O1P1 Mo1 129.2(4) . . ?
Mo2 O1P1 Mo1 91.7(2) . . ?
P1 O1P1 Rb3 116.4(3) . 3_445 ?
Mo2 O1P1 Rb3 93.8(2) . 3_445 ?
Mo1 O1P1 Rb3 90.6(2) . 3_445 ?
P1 O2P1 Mo3 132.3(4) . . ?
P1 O2P1 Mo4 131.5(4) . . ?
Mo3 O2P1 Mo4 95.4(3) . . ?
P1 O3P1 Mo5 118.7(4) . . ?
P1 O3P1 Rb1 122.1(4) . 2_444 ?
Mo5 O3P1 Rb1 90.5(2) . 2_444 ?
P1 O3P1 Rb4A 126.3(4) . . ?
Mo5 O3P1 Rb4A 93.9(3) . . ?
Rb1 O3P1 Rb4A 96.7(2) 2_444 . ?
P1 O3P1 Rb4 132.3(4) . . ?
Mo5 O3P1 Rb4 81.7(2) . . ?
Rb1 O3P1 Rb4 98.2(2) 2_444 . ?
Rb4A O3P1 Rb4 12.34(18) . . ?
P2 O1P2 Mo1 132.0(4) . . ?
P2 O1P2 Mo5 131.8(4) . . ?
Mo1 O1P2 Mo5 94.3(2) . . ?
P2 O2P2 Mo2 127.1(4) . . ?
P2 O2P2 Mo3 125.0(4) . . ?
Mo2 O2P2 Mo3 91.5(2) . . ?
P2 O2P2 Rb4 119.9(3) . 1_455 ?
Mo2 O2P2 Rb4 93.7(2) . 1_455 ?
Mo3 O2P2 Rb4 89.7(2) . 1_455 ?
P2 O3P2 Mo4 122.4(4) . . ?
P2 O3P2 Rb1 121.5(4) . . ?
Mo4 O3P2 Rb1 92.8(2) . . ?
Mo1 O12 Mo2 122.4(4) . . ?
Mo5 O15 Mo1 124.3(4) . . ?
Mo5 O15 Rb1 98.4(3) . 2_444 ?
Mo1 O15 Rb1 121.8(3) . 2_444 ?
Mo5 O15 K1 95.1(3) . 2_444 ?
Mo1 O15 K1 95.1(3) . 2_444 ?
Rb1 O15 K1 120.7(2) 2_444 2_444 ?
Mo1 O1T1 Rb2 147.1(4) . . ?
Mo1 O1T1 K1 111.5(3) . 2_444 ?
Rb2 O1T1 K1 99.8(2) . 2_444 ?
Mo1 O1T1 Rb4 97.7(3) . 2_444 ?
Rb2 O1T1 Rb4 91.0(2) . 2_444 ?
K1 O1T1 Rb4 91.5(2) 2_444 2_444 ?
Mo1 O1T2 Rb3 130.0(4) . 3_445 ?
Mo1 O1T2 Rb4 109.6(3) . 2_444 ?
Rb3 O1T2 Rb4 119.9(3) 3_445 2_444 ?
Mo3 O23 Mo2 124.0(4) . . ?
Mo3 O23 Rb3 92.3(2) . . ?
Mo2 O23 Rb3 143.4(3) . . ?
Mo2 O2T1 Rb4A 129.0(4) . 1_455 ?
Mo2 O2T1 Rb1 133.2(4) . 2_344 ?
Rb4A O2T1 Rb1 95.8(3) 1_455 2_344 ?
Mo2 O2T1 Rb4 123.8(4) . 1_455 ?
Rb4A O2T1 Rb4 12.45(19) 1_455 1_455 ?
Rb1 O2T1 Rb4 96.9(2) 2_344 1_455 ?
Mo2 O2T2 Rb3 130.4(3) . 3_445 ?
Mo4 O34 Mo3 123.1(4) . . ?
Mo4 O34 Rb2 127.7(3) . 2_354 ?
Mo3 O34 Rb2 104.6(3) . 2_354 ?
Mo4 O34 Rb2 90.1(3) . 4_656 ?
Mo3 O34 Rb2 89.9(3) . 4_656 ?
Rb2 O34 Rb2 111.7(2) 2_354 4_656 ?
Mo3 O3T1 Rb4A 131.5(4) . 1_455 ?
Mo3 O3T1 K1 115.3(3) . 3_455 ?
Rb4A O3T1 K1 90.9(3) 1_455 3_455 ?
Mo3 O3T1 Rb4 132.0(4) . 1_455 ?
Rb4A O3T1 Rb4 14.38(19) 1_455 1_455 ?
K1 O3T1 Rb4 101.2(2) 3_455 1_455 ?
Mo3 O3T1 Rb2 103.1(3) . 2_354 ?
Rb4A O3T1 Rb2 111.3(3) 1_455 2_354 ?
K1 O3T1 Rb2 101.0(2) 3_455 2_354 ?
Rb4 O3T1 Rb2 99.2(2) 1_455 2_354 ?
Mo3 O3T2 Rb3 121.1(4) . . ?
Mo3 O3T2 Rb2 117.2(4) . 4_656 ?
Rb3 O3T2 Rb2 113.2(3) . 4_656 ?
Mo5 O45 Mo4 149.2(4) . . ?
Mo5 O45 Rb4 92.0(3) . . ?
Mo4 O45 Rb4 102.5(3) . . ?
Mo5 O45 Rb1 99.6(3) . . ?
Mo4 O45 Rb1 91.2(3) . . ?
Rb4 O45 Rb1 131.0(3) . . ?
Mo5 O45 Rb4A 90.8(3) . . ?
Mo4 O45 Rb4A 97.8(3) . . ?
Rb4 O45 Rb4A 12.06(15) . . ?
Rb1 O45 Rb4A 142.8(3) . . ?
Mo4 O4T1 K1 106.6(4) . . ?
Mo4 O4T1 Rb1 99.1(3) . . ?
K1 O4T1 Rb1 125.2(3) . . ?
Mo4 O4T2 Rb2 118.8(4) . 4_656 ?
Mo4 O4T2 Rb4A 114.5(4) . . ?
Rb2 O4T2 Rb4A 116.7(3) 4_656 . ?
Mo4 O4T2 K1 98.3(3) . . ?
Rb2 O4T2 K1 99.2(2) 4_656 . ?
Rb4A O4T2 K1 104.5(3) . . ?
Mo4 O4T2 Rb4 108.2(3) . . ?
Rb2 O4T2 Rb4 128.1(3) 4_656 . ?
Rb4A O4T2 Rb4 13.39(17) . . ?
K1 O4T2 Rb4 94.5(2) . . ?
Mo5 O5T1 Rb3 111.9(4) . 4_655 ?
Mo5 O5T1 K1 107.0(4) . 2_444 ?
Rb3 O5T1 K1 91.9(2) 4_655 2_444 ?
Mo5 O5T1 Rb1 108.2(3) . . ?
Rb3 O5T1 Rb1 96.2(2) 4_655 . ?
K1 O5T1 Rb1 137.7(3) 2_444 . ?
Mo5 O5T2 Rb4 104.5(3) . . ?
Mo5 O5T2 Rb4A 102.5(3) . . ?
Rb4 O5T2 Rb4A 12.90(15) . . ?
Mo5 O5T2 Rb1 96.5(3) . 2_444 ?
Rb4 O5T2 Rb1 101.0(2) . 2_444 ?
Rb4A O5T2 Rb1 88.6(3) . 2_444 ?
Mo5 O5T2 Rb3 96.4(3) . 4_655 ?
Rb4 O5T2 Rb3 113.0(2) . 4_655 ?
Rb4A O5T2 Rb3 125.8(3) . 4_655 ?
Rb1 O5T2 Rb3 139.1(3) 2_444 4_655 ?
C2 O1C2 Rb3 130.1(9) . 3_445 ?
C2 O1C2 Rb1 111.8(9) . 2_444 ?
Rb3 O1C2 Rb1 99.2(3) 3_445 2_444 ?
C4 O1C4 Rb1 145.0(8) . . ?
C4 O2C4 Rb2 141.0(9) . . ?
C4 O2C4 Rb3 102.0(8) . 4 ?
Rb2 O2C4 Rb3 105.2(3) . 4 ?
K1 O1W K1 180.00(13) . 3 ?
K1 O1W Rb4A 79.54(15) . 3 ?
K1 O1W Rb4A 100.46(15) 3 3 ?
K1 O1W Rb4A 100.46(15) . . ?
K1 O1W Rb4A 79.54(15) 3 . ?
Rb4A O1W Rb4A 180.0(3) 3 . ?
K1 O1W Rb2 91.80(5) . 4_656 ?
K1 O1W Rb2 88.20(5) 3 4_656 ?
Rb4A O1W Rb2 87.15(14) 3 4_656 ?
Rb4A O1W Rb2 92.85(14) . 4_656 ?
K1 O1W Rb2 88.20(5) . 2_454 ?
K1 O1W Rb2 91.80(5) 3 2_454 ?
Rb4A O1W Rb2 92.85(14) 3 2_454 ?
Rb4A O1W Rb2 87.15(14) . 2_454 ?
Rb2 O1W Rb2 180.00(5) 4_656 2_454 ?
K1 O1W Rb4 88.99(6) . 3 ?
K1 O1W Rb4 91.01(6) 3 3 ?
Rb4A O1W Rb4 11.75(15) 3 3 ?
Rb4A O1W Rb4 168.25(15) . 3 ?
Rb2 O1W Rb4 79.78(5) 4_656 3 ?
Rb2 O1W Rb4 100.22(5) 2_454 3 ?
K1 O1W Rb4 91.01(6) . . ?
K1 O1W Rb4 88.99(6) 3 . ?
Rb4A O1W Rb4 168.25(15) 3 . ?
Rb4A O1W Rb4 11.75(15) . . ?
Rb2 O1W Rb4 100.22(5) 4_656 . ?
Rb2 O1W Rb4 79.78(5) 2_454 . ?
Rb4 O1W Rb4 180.00(4) 3 . ?
C2 C1 P1 112.9(8) . . ?
O1C2 C2 O2C2 123.3(13) . . ?
O1C2 C2 C1 122.6(12) . . ?
O2C2 C2 C1 114.1(11) . . ?
O1C2 C2 Rb1 50.2(7) . 2_444 ?
O2C2 C2 Rb1 107.5(8) . 2_444 ?
C1 C2 Rb1 112.1(7) . 2_444 ?
C4 C3 P2 116.5(9) . . ?
O2C4 C4 O1C4 124.3(12) . . ?
O2C4 C4 C3 121.4(12) . . ?
O1C4 C4 C3 114.1(11) . . ?
O2C4 C4 Rb3 59.5(7) . 4 ?
O1C4 C4 Rb3 130.8(8) . 4 ?
C3 C4 Rb3 81.3(7) . 4 ?

loop_
_geom_bond_atom_site_label_1
_geom_bond_atom_site_label_2
_geom_bond_distance
_geom_bond_site_symmetry_2
_geom_bond_publ_flag
Mo1 O1T2 1.713(8) . ?
Mo1 O1T1 1.713(8) . ?
Mo1 O12 1.923(7) . ?
Mo1 O15 1.926(7) . ?
Mo1 O1P2 2.243(7) . ?
Mo1 O1P1 2.355(7) . ?
Mo1 K1 3.876(2) 2_444 ?
Mo1 Rb4 4.044(2) 2_444 ?
Mo1 Rb3 4.1921(17) 3_445 ?
Mo1 Rb1 4.3044(17) 2_444 ?
Mo2 O2T2 1.703(7) . ?
Mo2 O2T1 1.704(7) . ?
Mo2 O12 1.926(7) . ?
Mo2 O23 1.926(7) . ?
Mo2 O2P2 2.329(7) . ?
Mo2 O1P1 2.348(7) . ?
Mo2 Rb4A 4.154(7) 1_455 ?
Mo2 Rb3 4.2963(18) 3_445 ?
Mo3 O3T2 1.706(8) . ?
Mo3 O3T1 1.732(7) . ?
Mo3 O23 1.916(7) . ?
Mo3 O34 1.924(7) . ?
Mo3 O2P1 2.201(7) . ?
Mo3 O2P2 2.408(7) . ?
Mo3 Rb2 3.8249(17) 2_354 ?
Mo3 K1 3.954(3) 3_455 ?
Mo3 Rb3 4.0150(17) . ?
Mo3 Rb2 4.0277(18) 4_656 ?
Mo3 Rb4A 4.189(7) 1_455 ?
Mo3 Rb4 4.271(2) 1_455 ?
Mo4 O4T1 1.693(8) . ?
Mo4 O4T2 1.715(8) . ?
Mo4 O34 1.918(7) . ?
Mo4 O45 1.927(8) . ?
Mo4 O3P2 2.237(7) . ?
Mo4 O2P1 2.366(7) . ?
Mo4 K1 3.748(2) . ?
Mo4 Rb1 3.7916(17) . ?
Mo4 Rb4 4.002(2) . ?
Mo4 Rb2 4.0293(18) 4_656 ?
Mo4 Rb4A 4.097(7) . ?
Mo4 Rb2 4.3058(19) 2_354 ?
Mo5 O5T2 1.696(8) . ?
Mo5 O5T1 1.714(8) . ?
Mo5 O45 1.899(8) . ?
Mo5 O15 1.916(7) . ?
Mo5 O3P1 2.317(7) . ?
Mo5 O1P2 2.389(7) . ?
Mo5 Rb4 3.703(2) . ?
Mo5 Rb1 3.7586(16) 2_444 ?
Mo5 K1 3.871(2) 2_444 ?
Mo5 Rb4A 3.883(8) . ?
Mo5 Rb3 3.915(2) 4_655 ?
Mo5 Rb1 4.0080(16) . ?
Rb1 O1C4 2.916(10) . ?
Rb1 O3P1 2.940(7) 2_454 ?
Rb1 O3P2 2.954(7) . ?
Rb1 O15 2.966(7) 2_454 ?
Rb1 O1C2 3.025(11) 2_454 ?
Rb1 O2T1 3.079(8) 2_354 ?
Rb1 O5T1 3.127(8) . ?
Rb1 O4T1 3.136(8) . ?
Rb1 O5T2 3.167(8) 2_454 ?
Rb1 O45 3.226(8) . ?
Rb1 C2 3.657(13) 2_454 ?
Rb1 Mo5 3.7586(16) 2_454 ?
Rb2 O2W 2.731(19) . ?
Rb2 O2C4 2.791(11) . ?
Rb2 O34 2.857(8) 2_344 ?
Rb2 O1T1 2.895(8) . ?
Rb2 O4T2 2.913(8) 4 ?
Rb2 O3T2 2.950(8) 4 ?
Rb2 O3T1 3.041(8) 2_344 ?
Rb2 O1W 3.5260(17) 2_444 ?
Rb2 O34 3.540(8) 4 ?
Rb2 Mo3 3.8249(17) 2_344 ?
Rb2 Mo3 4.0277(18) 4 ?
Rb2 Mo4 4.0293(18) 4 ?
Rb3 O3T2 2.859(8) . ?
Rb3 O1T2 2.880(8) 3_445 ?
Rb3 O1C2 2.904(11) 3_445 ?
Rb3 O5T1 2.939(8) 4_556 ?
Rb3 O2T2 2.992(7) 3_445 ?
Rb3 O2C4 3.300(10) 4_656 ?
Rb3 O5T2 3.345(8) 4_556 ?
Rb3 O1P1 3.444(7) 3_445 ?
Rb3 O23 3.451(7) . ?
Rb3 C4 3.747(13) 4_656 ?
Rb3 Mo5 3.915(2) 4_556 ?
Rb4 Rb4A 0.723(9) . ?
Rb4 O5T2 2.894(8) . ?
Rb4 O3T1 2.914(8) 1_655 ?
Rb4 O45 3.114(8) . ?
Rb4 O4T2 3.119(8) . ?
Rb4 O1T2 3.134(8) 2_454 ?
Rb4 O2T1 3.174(8) 1_655 ?
Rb4 O3P1 3.243(7) . ?
Rb4 O1T1 3.441(8) 2_454 ?
Rb4 O2P2 3.539(7) 1_655 ?
Rb4 O1W 3.545(2) . ?
Rb4A O3T1 2.835(10) 1_655 ?
Rb4A O2T1 2.865(11) 1_655 ?
Rb4A O3P1 2.962(10) . ?
Rb4A O4T2 3.076(11) . ?
Rb4A O5T2 3.147(11) . ?
Rb4A O45 3.362(11) . ?
Rb4A O1W 3.513(7) . ?
Rb4A P1 4.046(8) . ?
Rb4A K1 4.080(9) 3 ?
K1 O1W 2.809(2) . ?
K1 O3T1 2.890(8) 3_455 ?
K1 O4T1 2.895(8) . ?
K1 O1T1 2.905(8) 2_454 ?
K1 O5T1 3.005(8) 2_454 ?
K1 O4T2 3.095(8) . ?
K1 O15 3.196(7) 2_454 ?
K1 Mo5 3.871(2) 2_454 ?
K1 Mo1 3.876(2) 2_454 ?
K1 Mo3 3.954(3) 3_455 ?
K1 Rb4A 4.080(9) 3 ?
P1 O3P1 1.514(7) . ?
P1 O1P1 1.541(7) . ?
P1 O2P1 1.549(7) . ?
P1 C1 1.810(11) . ?
P1 Rb1 3.958(3) 2_444 ?
P2 O3P2 1.513(8) . ?
P2 O1P2 1.537(7) . ?
P2 O2P2 1.540(7) . ?
P2 C3 1.800(12) . ?
O1P1 Rb3 3.444(7) 3_445 ?
O3P1 Rb1 2.940(7) 2_444 ?
O2P2 Rb4 3.539(7) 1_455 ?
O15 Rb1 2.966(7) 2_444 ?
O15 K1 3.196(7) 2_444 ?
O1T1 K1 2.905(8) 2_444 ?
O1T1 Rb4 3.441(8) 2_444 ?
O1T2 Rb3 2.880(8) 3_445 ?
O1T2 Rb4 3.134(8) 2_444 ?
O2T1 Rb4A 2.865(11) 1_455 ?
O2T1 Rb1 3.079(8) 2_344 ?
O2T1 Rb4 3.174(8) 1_455 ?
O2T2 Rb3 2.992(7) 3_445 ?
O34 Rb2 2.857(7) 2_354 ?
O34 Rb2 3.540(7) 4_656 ?
O3T1 Rb4A 2.835(10) 1_455 ?
O3T1 K1 2.890(8) 3_455 ?
O3T1 Rb4 2.914(8) 1_455 ?
O3T1 Rb2 3.041(8) 2_354 ?
O3T2 Rb2 2.950(8) 4_656 ?
O4T2 Rb2 2.913(8) 4_656 ?
O5T1 Rb3 2.939(8) 4_655 ?
O5T1 K1 3.005(8) 2_444 ?
O5T2 Rb1 3.167(8) 2_444 ?
O5T2 Rb3 3.345(8) 4_655 ?
O1C2 C2 1.219(16) . ?
O1C2 Rb3 2.904(11) 3_445 ?
O1C2 Rb1 3.025(11) 2_444 ?
O2C2 C2 1.322(17) . ?
O1C4 C4 1.307(16) . ?
O2C4 C4 1.216(16) . ?
O2C4 Rb3 3.300(10) 4 ?
O1W K1 2.809(2) 3 ?
O1W Rb4A 3.513(7) 3 ?
O1W Rb2 3.5260(17) 4_656 ?
O1W Rb2 3.5260(17) 2_454 ?
O1W Rb4 3.545(2) 3 ?
C1 C2 1.483(17) . ?
C2 Rb1 3.657(13) 2_444 ?
C3 C4 1.494(17) . ?
C4 Rb3 3.747(13) 4 ?
